data_7709491
loop_
_publ_author_name
'Gao, Chang'
'Liu, Caiyun'
'Said, Amir'
'Niu, Huihui'
'Wang, Dexin'
'Wang, Guo'
'Tung, Chen-Ho'
'Wang, Yifeng'

_publ_section_title
;
 Syntheses, structures and ligand binding modes of titanium-oxide
 complexes of 2-picolinate
;
_journal_name_full 'Dalton Transactions'
_journal_paper_doi 10.1039/D1DT04170C
_journal_year 2022
_chemical_formula_moiety 'C66 H86 N8 O56 Ti18'
_chemical_formula_sum 'C66 H86 N8 O56 Ti18'
_chemical_formula_weight 2749.62
_space_group_crystal_system cubic
_space_group_IT_number 211
_space_group_name_Hall 'I 4 2 3'
_space_group_name_H-M_alt 'I 4 3 2'
_atom_sites_solution_hydrogens geom
_audit_creation_date 2021-11-29
_audit_creation_method
;
Olex2 1.3
(compiled 2020.11.12 svn.r5f609507 for OlexSys, GUI svn.r6408)
;
_audit_update_record
;
2021-12-06 deposited with the CCDC.	2022-01-31 downloaded from the CCDC.
;
_cell_angle_alpha 90
_cell_angle_beta 90
_cell_angle_gamma 90
_cell_formula_units_Z 6
_cell_length_a 32.0910(3)
_cell_length_b 32.0910(3)
_cell_length_c 32.0910(4)
_cell_measurement_reflns_used 6261
_cell_measurement_temperature 172.99(10)
_cell_measurement_theta_max 69.0980
_cell_measurement_theta_min 3.8540
_cell_volume 33048.3(6)
_computing_cell_refinement 'CrysAlisPro 1.171.40.84a (Rigaku OD, 2020)'
_computing_data_collection 'CrysAlisPro 1.171.40.84a (Rigaku OD, 2020)'
_computing_data_reduction 'CrysAlisPro 1.171.40.84a (Rigaku OD, 2020)'
_computing_molecular_graphics 'Olex2 1.3 (Dolomanov et al., 2009)'
_computing_publication_material 'Olex2 1.3 (Dolomanov et al., 2009)'
_computing_structure_refinement 'SHELXL 2014/7 (Sheldrick, 2015)'
_computing_structure_solution 'olex2.solve (Bourhis et al., 2015)'
_diffrn_ambient_temperature 172.99(10)
_diffrn_detector 'Hybrid Pixel Array Detector'
_diffrn_detector_area_resol_mean 10.0000
_diffrn_detector_type HyPix
_diffrn_measured_fraction_theta_full 0.991
_diffrn_measured_fraction_theta_max 0.955
_diffrn_measurement_details
;
List of Runs (angles in degrees, time in seconds):

  # Type    Start    End  Width  t~exp~   \w     \q     \k     \f   Frames
#--------------------------------------------------------------------------
  1  \w     93.00 165.00   1.00   33.00    --  106.49  38.00-120.00   72
  2  \w    -23.00  25.00   1.00    3.80    --  -48.45  19.00-120.00   48
  3  \w    -65.00 -39.00   1.00   33.00    --  -86.25  78.00 -85.00   26
  4  \w   -105.00 -75.00   1.00   33.00    --  -86.25  78.00 -85.00   30
;
_diffrn_measurement_device 'four-circle diffractometer'
_diffrn_measurement_device_type 'XtaLAB Synergy, Dualflex, HyPix'
_diffrn_measurement_method '\w scans'
_diffrn_orient_matrix_type 'CrysAlisPro convention (1999,Acta A55,543-557)'
_diffrn_orient_matrix_UB_11 -0.0108223000
_diffrn_orient_matrix_UB_12 0.0020988000
_diffrn_orient_matrix_UB_13 -0.0466756000
_diffrn_orient_matrix_UB_21 -0.0468001000
_diffrn_orient_matrix_UB_22 0.0011151000
_diffrn_orient_matrix_UB_23 0.0109069000
_diffrn_orient_matrix_UB_31 0.0015434000
_diffrn_orient_matrix_UB_32 0.0479287000
_diffrn_orient_matrix_UB_33 0.0018551000
_diffrn_radiation_monochromator mirror
_diffrn_radiation_probe x-ray
_diffrn_radiation_type 'Cu K\a'
_diffrn_radiation_wavelength 1.54178
_diffrn_reflns_av_R_equivalents 0.0857
_diffrn_reflns_av_unetI/netI 0.0489
_diffrn_reflns_Laue_measured_fraction_full 0.991
_diffrn_reflns_Laue_measured_fraction_max 0.955
_diffrn_reflns_limit_h_max 35
_diffrn_reflns_limit_h_min -40
_diffrn_reflns_limit_k_max 34
_diffrn_reflns_limit_k_min -24
_diffrn_reflns_limit_l_max 28
_diffrn_reflns_limit_l_min -34
_diffrn_reflns_number 18693
_diffrn_reflns_point_group_measured_fraction_full 0.994
_diffrn_reflns_point_group_measured_fraction_max 0.957
_diffrn_reflns_theta_full 67.679
_diffrn_reflns_theta_max 76.464
_diffrn_reflns_theta_min 2.754
_diffrn_source 'micro-focus sealed X-ray tube'
_diffrn_source_type 'PhotonJet (Cu) X-ray Source'
_exptl_absorpt_coefficient_mu 5.639
_exptl_absorpt_correction_T_max 1.00000
_exptl_absorpt_correction_T_min 0.43449
_exptl_absorpt_correction_type multi-scan
_exptl_absorpt_process_details
;
CrysAlisPro 1.171.40.84a (Rigaku Oxford Diffraction, 2020)
Empirical absorption correction using spherical harmonics,
implemented in SCALE3 ABSPACK scaling algorithm.
;
_exptl_crystal_colour 'light yellow'
_exptl_crystal_colour_modifier light
_exptl_crystal_colour_primary yellow
_exptl_crystal_density_diffrn 0.829
_exptl_crystal_description plate
_exptl_crystal_F_000 8292
_exptl_crystal_size_max 0.06
_exptl_crystal_size_mid 0.06
_exptl_crystal_size_min 0.02
_refine_diff_density_max 0.605
_refine_diff_density_min -0.493
_refine_diff_density_rms 0.087
_refine_ls_abs_structure_details
;
 Refined as an inversion twin.
;
_refine_ls_abs_structure_Flack 0.50(3)
_refine_ls_extinction_method none
_refine_ls_goodness_of_fit_ref 1.041
_refine_ls_hydrogen_treatment constr
_refine_ls_matrix_type full
_refine_ls_number_parameters 255
_refine_ls_number_reflns 5244
_refine_ls_number_restraints 179
_refine_ls_restrained_S_all 1.066
_refine_ls_R_factor_all 0.1433
_refine_ls_R_factor_gt 0.0904
_refine_ls_shift/su_max 0.018
_refine_ls_shift/su_mean 0.000
_refine_ls_structure_factor_coef Fsqd
_refine_ls_weighting_details 'w=1/[\s^2^(Fo^2^)+(0.1830P)^2^] where P=(Fo^2^+2Fc^2^)/3'
_refine_ls_weighting_scheme calc
_refine_ls_wR_factor_gt 0.2498
_refine_ls_wR_factor_ref 0.3016
_reflns_Friedel_coverage 0.769
_reflns_Friedel_fraction_full 0.997
_reflns_Friedel_fraction_max 0.959
_reflns_number_gt 2831
_reflns_number_total 5244
_reflns_threshold_expression 'I > 2\s(I)'
_cod_data_source_file d1dt04170c2.cif
_cod_data_source_block ti18pa8
_cod_original_cell_volume 33048.3(9)
_cod_database_code 7709491
_shelx_shelxl_version_number 2014/7
_chemical_oxdiff_formula 'Ti O C'
_shelx_space_group_comment
;
The symmetry employed for this shelxl refinement is uniquely defined
by the following loop, which should always be used as a source of
symmetry information in preference to the above space-group names.
They are only intended as comments.
;
_shelx_estimated_absorpt_t_max 0.896
_shelx_estimated_absorpt_t_min 0.728
_reflns_odcompleteness_completeness 99.04
_reflns_odcompleteness_iscentric 1
_reflns_odcompleteness_theta 66.97
_olex2_refinement_description
;
1. Twinned data refinement
 Scales: 0.50(3)
 0.50(3)
2. Fixed Uiso
 At 1.2 times of:
  All C(H) groups
 At 1.5 times of:
  All C(H,H,H) groups
3. Restrained distances
 N1B-C8B = C7B-C8B = C7B-C6B = C5B-C6B = C4B-C5B = N1B-C4B
 1.33 with sigma of 0.02
 O2-C2
 1.5 with sigma of 0.02
 C7A-N1A
 2.35 with sigma of 0.02
 N1A-C5A
 2.35 with sigma of 0.02
 O4-C3
 1.5 with sigma of 0.02
 N1A-C8A = C8A-C7A = C7A-C6A = C5A-C6A = C5A-C4A = N1A-C4A
 1.33 with sigma of 0.02
 N1A-C6A
 2.75 with sigma of 0.02
 C9B-C8B
 1.5 with sigma of 0.02
 N1B-C7B
 2.35 with sigma of 0.02
 C8A-C9A
 1.5 with sigma of 0.02
 C5B-N1B
 2.35 with sigma of 0.02
 C6B-N1B
 2.75 with sigma of 0.02
 C8B-C4B
 2.35 with sigma of 0.02
 C5A-C7A
 2.35 with sigma of 0.02
 C4A-C7A
 2.75 with sigma of 0.02
 C8B-C6B
 2.35 with sigma of 0.02
 C7B-C5B
 2.35 with sigma of 0.02
 C4A-C6A
 2.35 with sigma of 0.02
 C6B-C4B
 2.35 with sigma of 0.02
 C6A-C8A
 2.35 with sigma of 0.02
 C5A-C8A
 2.75 with sigma of 0.02
 C7B-C4B
 2.75 with sigma of 0.02
 C8B-C5B
 2.75 with sigma of 0.02
4. Rigid bond restraints
 O2, C2
 with sigma for 1-2 distances of 0.01 and sigma for 1-3 distances of 0.02
 O4, C3
 with sigma for 1-2 distances of 0.01 and sigma for 1-3 distances of 0.02
5. Uiso/Uaniso restraints and constraints
O8A \\sim O9A \\sim N1A \\sim C4A \\sim C5A \\sim C6A \\sim C7A \\sim C8A \\sim
C9A: within 2A with sigma of 0.01 and sigma for terminal atoms of 0.02 within 2A
O2 \\sim C2: within 2A with sigma of 0.01 and sigma for terminal atoms of 0.02
within 2A
O4 \\sim C3: within 2A with sigma of 0.01 and sigma for terminal atoms of 0.02
within 2A
O8B \\sim O9B \\sim N1B \\sim C4B \\sim C5B \\sim C6B \\sim C7B \\sim C8B \\sim
C9B: within 2A with sigma of 0.004 and sigma for terminal atoms of 0.008 within
2A
O1 \\sim C1: within 2A with sigma of 0.01 and sigma for terminal atoms of 0.02
within 2A
Uanis(N1A) \\sim Ueq: with sigma of 0.01 and sigma for terminal atoms of 0.02
Uanis(O8B) \\sim Ueq: with sigma of 0.01 and sigma for terminal atoms of 0.02
Uanis(C7A) \\sim Ueq: with sigma of 0.01 and sigma for terminal atoms of 0.02
6. Others
 Sof(O8B)=Sof(O9B)=Sof(N1B)=Sof(C4B)=Sof(H4B)=Sof(C5B)=Sof(H5B)=Sof(C6B)=
 Sof(H6B)=Sof(C7B)=Sof(H7B)=Sof(C8B)=Sof(C9B)=1-FVAR(1)
 Sof(O8A)=Sof(O9A)=Sof(N1A)=Sof(C4A)=Sof(H4A)=Sof(C5A)=Sof(H5A)=Sof(C6A)=
 Sof(H6A)=Sof(C7A)=Sof(H7A)=Sof(C8A)=Sof(C9A)=FVAR(1)
 Fixed Sof: H1C(0.25) H1A(0.25) H1B(0.25)
7.a Me refined with riding coordinates:
 C2(H2A,H2B,H2C), C3(H3A,H3B,H3C)
7.b Aromatic/amide H refined with riding coordinates:
 C4A(H4A), C4B(H4B), C5A(H5A), C5B(H5B), C6A(H6A), C6B(H6B), C7A(H7A), C7B(H7B)
7.c Idealised Me refined as rotating group:
 C1(H1C,H1A,H1B)
;
_smtbx_masks_special_details
;
A solvent mask was calculated and 3030 electrons were 
found in a volume of 19585\%A^3^ in 1 void per unit cell. 
This is consistent with the presence of 
3.5[CH4O] per Asymmetric Unit 
which account for 3024 electrons 
per unit cell.
;
_smtbx_masks_void_probe_radius 1.2
_smtbx_masks_void_truncation_radius 1.2
_olex2_submission_special_instructions 'No special instructions were received'
_oxdiff_exptl_absorpt_empirical_details
;
Empirical correction (ABSPACK) includes:
- Absorption correction using spherical harmonics
- Frame scaling
;
_oxdiff_exptl_absorpt_empirical_full_max 2.013
_oxdiff_exptl_absorpt_empirical_full_min 0.535

loop_
_space_group_symop_operation_xyz
'x, y, z'
'-y, x, z'
'-x, -y, z'
'y, -x, z'
'x, -z, y'
'x, -y, -z'
'x, z, -y'
'z, y, -x'
'-x, y, -z'
'-z, y, x'
'z, x, y'
'y, z, x'
'-y, -z, x'
'z, -x, -y'
'-y, z, -x'
'-z, -x, y'
'-z, x, -y'
'y, -z, -x'
'y, x, -z'
'-y, -x, -z'
'-x, z, y'
'-x, -z, -y'
'z, -y, x'
'-z, -y, -x'
'x+1/2, y+1/2, z+1/2'
'-y+1/2, x+1/2, z+1/2'
'-x+1/2, -y+1/2, z+1/2'
'y+1/2, -x+1/2, z+1/2'
'x+1/2, -z+1/2, y+1/2'
'x+1/2, -y+1/2, -z+1/2'
'x+1/2, z+1/2, -y+1/2'
'z+1/2, y+1/2, -x+1/2'
'-x+1/2, y+1/2, -z+1/2'
'-z+1/2, y+1/2, x+1/2'
'z+1/2, x+1/2, y+1/2'
'y+1/2, z+1/2, x+1/2'
'-y+1/2, -z+1/2, x+1/2'
'z+1/2, -x+1/2, -y+1/2'
'-y+1/2, z+1/2, -x+1/2'
'-z+1/2, -x+1/2, y+1/2'
'-z+1/2, x+1/2, -y+1/2'
'y+1/2, -z+1/2, -x+1/2'
'y+1/2, x+1/2, -z+1/2'
'-y+1/2, -x+1/2, -z+1/2'
'-x+1/2, z+1/2, y+1/2'
'-x+1/2, -z+1/2, -y+1/2'
'z+1/2, -y+1/2, x+1/2'
'-z+1/2, -y+1/2, -x+1/2'

loop_
_atom_site_label
_atom_site_type_symbol
_atom_site_fract_x
_atom_site_fract_y
_atom_site_fract_z
_atom_site_U_iso_or_equiv
_atom_site_adp_type
_atom_site_occupancy
_atom_site_site_symmetry_order
_atom_site_calc_flag
_atom_site_refinement_flags_posn
_atom_site_refinement_flags_adp
_atom_site_refinement_flags_occupancy
_atom_site_disorder_assembly
_atom_site_disorder_group
Ti1 Ti 0.5000 0.5000 0.20289(13) 0.1129(13) Uani 1 4 d S T P . .
Ti2 Ti 0.45148(7) 0.55025(8) 0.13276(6) 0.0918(7) Uani 1 1 d . . . . .
Ti3 Ti 0.42012(4) 0.50064(8) 0.05594(6) 0.0831(7) Uani 1 1 d . . . . .
O1 O 0.5000 0.5000 0.2584(6) 0.158(6) Uani 1 4 d S TU P . .
O2 O 0.4576(2) 0.5435(3) 0.1925(3) 0.110(2) Uani 1 1 d D U . . .
O3 O 0.5000 0.5000 0.1407(4) 0.082(3) Uani 1 4 d S T P . .
O4 O 0.4123(3) 0.5877(3) 0.1365(3) 0.112(2) Uani 1 1 d D U . . .
O5 O 0.41810(16) 0.5016(3) 0.1222(2) 0.0883(17) Uani 1 1 d . . . . .
O6 O 0.4544(2) 0.45349(18) 0.0689(2) 0.0836(17) Uani 1 1 d . . . . .
O7 O 0.4266(2) 0.5000 0.0000 0.075(2) Uani 1 2 d S T P A .
O8A O 0.3736(4) 0.4612(4) 0.0584(5) 0.067(4) Uani 0.571(11) 1 d . U P A 4
O8B O 0.3663(5) 0.5409(7) 0.0590(8) 0.057(4) Uani 0.429(11) 1 d . U P A 3
O9A O 0.3024(4) 0.4486(5) 0.0617(6) 0.095(5) Uani 0.571(11) 1 d . U P A 4
O9B O 0.3036(5) 0.5437(6) 0.0610(7) 0.068(5) Uani 0.429(11) 1 d . U P A 3
N1A N 0.3671(6) 0.5390(6) 0.0488(8) 0.078(5) Uani 0.571(11) 1 d D U P A 4
N1B N 0.3635(5) 0.4618(6) 0.0471(9) 0.063(4) Uani 0.429(11) 1 d D U P A 3
C1 C 0.5000 0.5000 0.3045(11) 0.184(10) Uani 1 4 d S TU P . .
H1C H 0.4749 0.5141 0.3147 0.275 Uiso 0.25 1 calc R U P B -1
H1A H 0.5247 0.5147 0.3147 0.275 Uiso 0.25 1 calc R U P B -1
H1B H 0.5004 0.4712 0.3147 0.275 Uiso 0.25 1 calc R U P B -1
C2 C 0.4229(7) 0.5557(7) 0.2229(7) 0.223(9) Uani 1 1 d D U . . .
H2A H 0.4319 0.5500 0.2515 0.334 Uiso 1 1 calc R U . . .
H2B H 0.4167 0.5855 0.2199 0.334 Uiso 1 1 calc R U . . .
H2C H 0.3978 0.5395 0.2167 0.334 Uiso 1 1 calc R U . . .
C3 C 0.3705(5) 0.6087(6) 0.1486(7) 0.187(7) Uani 1 1 d D U . . .
H3A H 0.3695 0.6369 0.1369 0.280 Uiso 1 1 calc R U . . .
H3B H 0.3473 0.5923 0.1375 0.280 Uiso 1 1 calc R U . . .
H3C H 0.3683 0.6102 0.1790 0.280 Uiso 1 1 calc R U . . .
C4A C 0.3694(4) 0.5813(5) 0.0481(8) 0.086(4) Uani 0.571(11) 1 d D U P A 4
H4A H 0.3957 0.5945 0.0520 0.103 Uiso 0.571(11) 1 calc R U P A 4
C4B C 0.3632(4) 0.4192(6) 0.0482(9) 0.066(4) Uani 0.429(11) 1 d D U P A 3
H4B H 0.3888 0.4043 0.0491 0.079 Uiso 0.429(11) 1 calc R U P A 3
C5A C 0.3355(5) 0.6046(4) 0.0421(7) 0.089(5) Uani 0.571(11) 1 d D U P A 4
H5A H 0.3381 0.6329 0.0341 0.107 Uiso 0.571(11) 1 calc R U P A 4
C5B C 0.3264(4) 0.3979(5) 0.0481(8) 0.067(4) Uani 0.429(11) 1 d D U P A 3
H5B H 0.3257 0.3685 0.0511 0.080 Uiso 0.429(11) 1 calc R U P A 3
C6A C 0.2973(4) 0.5874(4) 0.0477(7) 0.083(4) Uani 0.571(11) 1 d D U P A 4
H6A H 0.2736 0.6044 0.0528 0.099 Uiso 0.571(11) 1 calc R U P A 4
C6B C 0.2904(4) 0.4205(6) 0.0435(8) 0.065(4) Uani 0.429(11) 1 d D U P A 3
H6B H 0.2660 0.4082 0.0323 0.078 Uiso 0.429(11) 1 calc R U P A 3
C7A C 0.2940(5) 0.5441(5) 0.0457(7) 0.066(5) Uani 0.571(11) 1 d D U P A 4
H7A H 0.2677 0.5313 0.0412 0.080 Uiso 0.571(11) 1 calc R U P A 4
C7B C 0.2909(5) 0.4614(6) 0.0557(10) 0.063(4) Uani 0.429(11) 1 d D U P A 3
H7B H 0.2660 0.4748 0.0644 0.076 Uiso 0.429(11) 1 calc R U P A 3
C8A C 0.3289(6) 0.5205(4) 0.0505(10) 0.068(4) Uani 0.571(11) 1 d D U P A 4
C8B C 0.3283(6) 0.4829(5) 0.0549(13) 0.060(3) Uani 0.429(11) 1 d D U P A 3
C9A C 0.3354(6) 0.4745(5) 0.0597(9) 0.063(4) Uani 0.571(11) 1 d D U P A 4
C9B C 0.3339(7) 0.5306(7) 0.0543(13) 0.059(4) Uani 0.429(11) 1 d D U P A 3

loop_
_atom_site_aniso_label
_atom_site_aniso_U_11
_atom_site_aniso_U_22
_atom_site_aniso_U_33
_atom_site_aniso_U_23
_atom_site_aniso_U_13
_atom_site_aniso_U_12
Ti1 0.1090(18) 0.1090(18) 0.121(3) 0.000 0.000 0.000
Ti2 0.0529(11) 0.0882(15) 0.1342(16) -0.0047(15) 0.0087(13) 0.0001(7)
Ti3 0.0429(7) 0.0582(9) 0.1481(17) 0.0090(19) 0.0021(8) 0.0007(11)
O1 0.163(9) 0.163(9) 0.150(14) 0.000 0.000 0.000
O2 0.063(5) 0.139(8) 0.126(5) 0.003(6) 0.012(5) 0.015(3)
O3 0.073(4) 0.073(4) 0.099(8) 0.000 0.000 0.000
O4 0.064(5) 0.110(7) 0.163(6) -0.045(6) -0.028(5) 0.015(3)
O5 0.057(3) 0.069(3) 0.138(5) -0.004(6) 0.013(3) -0.007(4)
O6 0.078(5) 0.033(3) 0.140(5) -0.004(4) -0.001(5) -0.004(2)
O7 0.051(4) 0.047(4) 0.128(7) -0.007(7) 0.000 0.000
O8A 0.052(7) 0.050(6) 0.098(9) -0.001(6) -0.025(6) 0.008(5)
O8B 0.015(5) 0.072(7) 0.085(8) -0.007(6) -0.003(5) 0.006(5)
O9A 0.057(8) 0.079(10) 0.147(13) 0.010(10) 0.006(9) -0.004(7)
O9B 0.032(6) 0.063(8) 0.108(10) 0.005(8) -0.001(7) -0.002(6)
N1A 0.056(8) 0.078(8) 0.099(9) -0.015(7) -0.004(7) 0.011(6)
N1B 0.016(5) 0.077(7) 0.096(7) -0.007(6) -0.012(5) 0.006(5)
C1 0.195(14) 0.195(14) 0.16(2) 0.000 0.000 0.000
C2 0.191(16) 0.27(2) 0.211(17) 0.015(15) 0.056(12) 0.068(15)
C3 0.129(12) 0.183(16) 0.249(17) -0.003(13) 0.020(12) 0.021(11)
C4A 0.063(8) 0.075(8) 0.121(10) -0.018(8) -0.005(8) 0.017(7)
C4B 0.021(5) 0.079(7) 0.098(7) -0.006(6) -0.007(5) 0.010(5)
C5A 0.064(8) 0.085(9) 0.120(10) -0.009(8) -0.011(8) 0.018(7)
C5B 0.023(5) 0.079(7) 0.098(7) -0.003(6) -0.008(5) 0.010(5)
C6A 0.067(8) 0.070(8) 0.110(9) -0.001(8) -0.014(8) 0.017(7)
C6B 0.020(5) 0.077(7) 0.097(7) -0.003(6) -0.009(5) 0.009(5)
C7A 0.056(8) 0.060(7) 0.083(8) -0.001(7) -0.014(6) 0.020(6)
C7B 0.019(5) 0.076(7) 0.095(7) -0.004(6) -0.009(5) 0.009(5)
C8A 0.050(8) 0.069(8) 0.086(8) -0.008(7) -0.008(7) 0.004(7)
C8B 0.014(4) 0.075(6) 0.092(7) -0.006(5) -0.007(5) 0.008(4)
C9A 0.038(8) 0.060(7) 0.092(9) -0.005(7) -0.008(7) -0.002(6)
C9B 0.014(4) 0.073(6) 0.091(7) -0.004(6) -0.005(5) 0.006(5)

loop_
_atom_type_symbol
_atom_type_description
_atom_type_scat_dispersion_real
_atom_type_scat_dispersion_imag
_atom_type_scat_source
C C 0.0181 0.0091 'International Tables Vol C Tables 4.2.6.8 and 6.1.1.4'
H H 0.0000 0.0000 'International Tables Vol C Tables 4.2.6.8 and 6.1.1.4'
N N 0.0311 0.0180 'International Tables Vol C Tables 4.2.6.8 and 6.1.1.4'
O O 0.0492 0.0322 'International Tables Vol C Tables 4.2.6.8 and 6.1.1.4'
Ti Ti 0.2191 1.8069 'International Tables Vol C Tables 4.2.6.8 and 6.1.1.4'

loop_
_geom_angle_atom_site_label_1
_geom_angle_atom_site_label_2
_geom_angle_atom_site_label_3
_geom_angle
_geom_angle_site_symmetry_1
_geom_angle_site_symmetry_3
_geom_angle_publ_flag
O1 Ti1 O2 99.7(3) . . ?
O1 Ti1 O2 99.7(3) . 4_565 ?
O1 Ti1 O2 99.7(3) . 2_655 ?
O1 Ti1 O2 99.7(3) . 3_665 ?
O1 Ti1 O3 180.0 . . ?
O2 Ti1 O2 88.39(9) . 4_565 ?
O2 Ti1 O2 88.39(9) . 2_655 ?
O2 Ti1 O2 88.39(9) 4_565 3_665 ?
O2 Ti1 O2 160.7(5) 2_655 4_565 ?
O2 Ti1 O2 160.7(5) . 3_665 ?
O2 Ti1 O2 88.39(9) 2_655 3_665 ?
O2 Ti1 O3 80.3(3) 2_655 . ?
O2 Ti1 O3 80.3(3) 3_665 . ?
O2 Ti1 O3 80.3(3) 4_565 . ?
O2 Ti1 O3 80.3(3) . . ?
O2 Ti2 O3 74.9(4) . . ?
O2 Ti2 O6 167.0(3) . 4_565 ?
O4 Ti2 O2 94.7(4) . . ?
O4 Ti2 O3 169.4(4) . . ?
O4 Ti2 O5 99.8(4) . . ?
O4 Ti2 O5 104.5(4) . 4_565 ?
O4 Ti2 O6 98.1(3) . 4_565 ?
O5 Ti2 O2 98.5(4) 4_565 . ?
O5 Ti2 O2 98.1(4) . . ?
O5 Ti2 O3 79.9(2) . . ?
O5 Ti2 O3 79.7(2) 4_565 . ?
O5 Ti2 O5 149.2(3) . 4_565 ?
O5 Ti2 O6 77.4(3) . 4_565 ?
O5 Ti2 O6 80.6(3) 4_565 4_565 ?
O6 Ti2 O3 92.2(3) 4_565 . ?
O5 Ti3 Ti2 38.4(2) . 2_655 ?
O5 Ti3 O8B 85.5(7) . . ?
O5 Ti3 N1B 96.4(8) . . ?
O6 Ti3 Ti2 92.3(2) 4_565 2_655 ?
O6 Ti3 Ti2 40.9(2) . 2_655 ?
O6 Ti3 O5 77.3(3) 4_565 . ?
O6 Ti3 O5 79.1(3) . . ?
O6 Ti3 O6 103.6(3) 4_565 . ?
O6 Ti3 O8A 85.3(4) . . ?
O6 Ti3 O8A 159.9(5) 4_565 . ?
O6 Ti3 O8B 89.2(6) 4_565 . ?
O6 Ti3 O8B 157.2(6) . . ?
O6 Ti3 N1A 92.1(6) 4_565 . ?
O6 Ti3 N1A 161.1(6) . . ?
O6 Ti3 N1B 93.1(6) . . ?
O6 Ti3 N1B 160.5(6) 4_565 . ?
O7 Ti3 Ti2 139.00(16) . 2_655 ?
O7 Ti3 O5 175.2(3) . . ?
O7 Ti3 O6 99.6(3) . 4_565 ?
O7 Ti3 O6 98.1(3) . . ?
O7 Ti3 O8A 96.9(5) . . ?
O7 Ti3 O8B 98.3(7) . . ?
O7 Ti3 N1A 89.5(8) . . ?
O7 Ti3 N1B 87.7(8) . . ?
O8A Ti3 Ti2 82.6(4) . 2_655 ?
O8A Ti3 O5 86.9(5) . . ?
O8A Ti3 N1A 76.6(7) . . ?
O8B Ti3 Ti2 121.1(7) . 2_655 ?
O8B Ti3 N1B 71.8(8) . . ?
N1A Ti3 Ti2 129.4(7) . 2_655 ?
N1A Ti3 O5 94.3(8) . . ?
N1B Ti3 Ti2 93.9(7) . 2_655 ?
C1 O1 Ti1 180.0 . . ?
Ti2 O2 Ti1 108.3(4) . . ?
C2 O2 Ti1 125.0(10) . . ?
C2 O2 Ti2 121.8(10) . . ?
Ti1 O3 Ti2 96.5(3) . 4_565 ?
Ti1 O3 Ti2 96.5(3) . . ?
Ti1 O3 Ti2 96.5(3) . 2_655 ?
Ti1 O3 Ti2 96.5(3) . 3_665 ?
Ti2 O3 Ti2 89.27(7) 2_655 . ?
Ti2 O3 Ti2 167.0(6) 2_655 4_565 ?
Ti2 O3 Ti2 89.27(7) 4_565 3_665 ?
Ti2 O3 Ti2 89.27(7) 4_565 . ?
Ti2 O3 Ti2 89.27(7) 2_655 3_665 ?
Ti2 O3 Ti2 167.0(6) . 3_665 ?
C3 O4 Ti2 160.1(11) . . ?
Ti2 O5 Ti2 110.6(3) . 2_655 ?
Ti2 O5 Ti3 99.9(3) . . ?
Ti2 O5 Ti3 98.5(3) 2_655 . ?
Ti3 O6 Ti2 105.3(4) 2_655 2_655 ?
Ti3 O6 Ti2 101.5(3) . 2_655 ?
Ti3 O6 Ti3 149.1(4) 2_655 . ?
Ti3 O7 Ti3 166.9(4) 6_565 . ?
C9A O8A Ti3 120.6(11) . . ?
C9B O8B Ti3 124.5(19) . . ?
C4A N1A Ti3 122.6(13) . . ?
C4A N1A C8A 119.1(13) . . ?
C8A N1A Ti3 117.7(13) . . ?
C4B N1B Ti3 124.2(12) . . ?
C8B N1B Ti3 112.4(13) . . ?
C8B N1B C4B 119.7(14) . . ?
O1 C1 H1C 116.1 . . ?
O1 C1 H1A 116.1 . . ?
O1 C1 H1B 116.1 . . ?
H1C C1 H1A 102.2 . . ?
H1C C1 H1B 102.2 . . ?
H1A C1 H1B 102.2 . . ?
O2 C2 H2A 109.5 . . ?
O2 C2 H2B 109.5 . . ?
O2 C2 H2C 109.5 . . ?
H2A C2 H2B 109.5 . . ?
H2A C2 H2C 109.5 . . ?
H2B C2 H2C 109.5 . . ?
O4 C3 H3A 109.5 . . ?
O4 C3 H3B 109.5 . . ?
O4 C3 H3C 109.5 . . ?
H3A C3 H3B 109.5 . . ?
H3A C3 H3C 109.5 . . ?
H3B C3 H3C 109.5 . . ?
N1A C4A H4A 119.5 . . ?
C5A C4A N1A 121.1(14) . . ?
C5A C4A H4A 119.5 . . ?
N1B C4B H4B 119.8 . . ?
C5B C4B N1B 120.3(12) . . ?
C5B C4B H4B 119.8 . . ?
C4A C5A H5A 120.3 . . ?
C4A C5A C6A 119.4(13) . . ?
C6A C5A H5A 120.3 . . ?
C4B C5B H5B 121.2 . . ?
C4B C5B C6B 117.7(13) . . ?
C6B C5B H5B 121.2 . . ?
C5A C6A H6A 121.1 . . ?
C5A C6A C7A 117.9(12) . . ?
C7A C6A H6A 121.1 . . ?
C5B C6B H6B 121.0 . . ?
C7B C6B C5B 118.0(13) . . ?
C7B C6B H6B 121.0 . . ?
C6A C7A H7A 120.4 . . ?
C8A C7A C6A 119.1(12) . . ?
C8A C7A H7A 120.4 . . ?
C6B C7B H7B 120.7 . . ?
C6B C7B C8B 118.7(13) . . ?
C8B C7B H7B 120.7 . . ?
N1A C8A C9A 108.0(16) . . ?
C7A C8A N1A 119.5(14) . . ?
C7A C8A C9A 132.5(17) . . ?
N1B C8B C7B 118.9(13) . . ?
N1B C8B C9B 113.7(18) . . ?
C7B C8B C9B 126.5(17) . . ?
O8A C9A O9A 122.9(15) . . ?
O8A C9A C8A 116.1(17) . . ?
O9A C9A C8A 120.0(16) . . ?
O8B C9B C8B 114(2) . . ?
O9B C9B O8B 135(3) . . ?
O9B C9B C8B 106(2) . . ?

loop_
_geom_bond_atom_site_label_1
_geom_bond_atom_site_label_2
_geom_bond_distance
_geom_bond_site_symmetry_2
_geom_bond_publ_flag
Ti1 O1 1.78(2) . ?
Ti1 O2 1.978(7) 2_655 ?
Ti1 O2 1.978(7) 4_565 ?
Ti1 O2 1.978(7) . ?
Ti1 O2 1.978(7) 3_665 ?
Ti1 O3 1.996(13) . ?
Ti2 O2 1.940(8) . ?
Ti2 O3 2.256(2) . ?
Ti2 O4 1.744(6) . ?
Ti2 O5 1.924(9) . ?
Ti2 O5 1.932(9) 4_565 ?
Ti2 O6 2.055(7) 4_565 ?
Ti3 Ti2 3.078(3) 2_655 ?
Ti3 O5 2.126(7) . ?
Ti3 O6 1.917(8) . ?
Ti3 O6 1.844(8) 4_565 ?
Ti3 O7 1.807(2) . ?
Ti3 O8A 1.958(14) . ?
Ti3 O8B 2.161(17) . ?
Ti3 N1A 2.114(17) . ?
Ti3 N1B 2.222(16) . ?
O1 C1 1.48(4) . ?
O2 C2 1.531(16) . ?
O3 Ti2 2.256(2) 3_665 ?
O3 Ti2 2.256(2) 2_655 ?
O3 Ti2 2.256(2) 4_565 ?
O4 C3 1.550(15) . ?
O5 Ti2 1.932(9) 2_655 ?
O6 Ti2 2.055(7) 2_655 ?
O6 Ti3 1.844(8) 2_655 ?
O7 Ti3 1.807(2) 6_565 ?
O8A C9A 1.30(2) . ?
O8B C9B 1.10(3) . ?
O9A C9A 1.35(2) . ?
O9B C9B 1.08(3) . ?
N1A C4A 1.36(2) . ?
N1A C8A 1.36(2) . ?
N1B C4B 1.368(19) . ?
N1B C8B 1.338(19) . ?
C1 H1C 1.0442 . ?
C1 H1A 1.0442 . ?
C1 H1B 1.0442 . ?
C2 H2A 0.9800 . ?
C2 H2B 0.9800 . ?
C2 H2C 0.9800 . ?
C3 H3A 0.9800 . ?
C3 H3B 0.9800 . ?
C3 H3C 0.9800 . ?
C4A H4A 0.9500 . ?
C4A C5A 1.334(16) . ?
C4B H4B 0.9500 . ?
C4B C5B 1.364(16) . ?
C5A H5A 0.9500 . ?
C5A C6A 1.355(17) . ?
C5B H5B 0.9500 . ?
C5B C6B 1.371(16) . ?
C6A H6A 0.9500 . ?
C6A C7A 1.395(18) . ?
C6B H6B 0.9500 . ?
C6B C7B 1.369(19) . ?
C7A H7A 0.9500 . ?
C7A C8A 1.362(18) . ?
C7B H7B 0.9500 . ?
C7B C8B 1.386(19) . ?
C8A C9A 1.522(17) . ?
C8B C9B 1.54(2) . ?

loop_
_geom_torsion_atom_site_label_1
_geom_torsion_atom_site_label_2
_geom_torsion_atom_site_label_3
_geom_torsion_atom_site_label_4
_geom_torsion
_geom_torsion_site_symmetry_1
_geom_torsion_site_symmetry_2
_geom_torsion_site_symmetry_3
_geom_torsion_site_symmetry_4
_geom_torsion_publ_flag
Ti2 Ti3 O7 Ti3 127.3(2) 2_655 . . 6_565 ?
Ti3 O8A C9A O9A -179.5(19) . . . . ?
Ti3 O8A C9A C8A 12(3) . . . . ?
Ti3 O8B C9B O9B 164(4) . . . . ?
Ti3 O8B C9B C8B 13(4) . . . . ?
Ti3 N1A C4A C5A 177.6(18) . . . . ?
Ti3 N1A C8A C7A -180(2) . . . . ?
Ti3 N1A C8A C9A 3(3) . . . . ?
Ti3 N1B C4B C5B 171(2) . . . . ?
Ti3 N1B C8B C7B -172(3) . . . . ?
Ti3 N1B C8B C9B 18(3) . . . . ?
O2 Ti2 O4 C3 -56(3) . . . . ?
O3 Ti2 O4 C3 -44(4) . . . . ?
O5 Ti2 O4 C3 -156(3) 4_565 . . . ?
O5 Ti2 O4 C3 43(3) . . . . ?
O6 Ti2 O4 C3 122(3) 4_565 . . . ?
O6 Ti3 O7 Ti3 126.88(17) . . . 6_565 ?
O6 Ti3 O7 Ti3 -127.77(16) 4_565 . . 6_565 ?
O8A Ti3 O7 Ti3 40.7(4) . . . 6_565 ?
O8B Ti3 O7 Ti3 -37.2(6) . . . 6_565 ?
N1A Ti3 O7 Ti3 -35.7(6) . . . 6_565 ?
N1A C4A C5A C6A 18(4) . . . . ?
N1A C8A C9A O8A -9(3) . . . . ?
N1A C8A C9A O9A -178(3) . . . . ?
N1B Ti3 O7 Ti3 34.0(5) . . . 6_565 ?
N1B C4B C5B C6B 5(4) . . . . ?
N1B C8B C9B O8B -21(5) . . . . ?
N1B C8B C9B O9B -180(3) . . . . ?
C4A N1A C8A C7A 9(4) . . . . ?
C4A N1A C8A C9A -169(3) . . . . ?
C4A C5A C6A C7A -21(3) . . . . ?
C4B N1B C8B C7B -13(5) . . . . ?
C4B N1B C8B C9B 178(3) . . . . ?
C4B C5B C6B C7B -25(4) . . . . ?
C5A C6A C7A C8A 19(3) . . . . ?
C5B C6B C7B C8B 27(4) . . . . ?
C6A C7A C8A N1A -13(4) . . . . ?
C6A C7A C8A C9A 164(3) . . . . ?
C6B C7B C8B N1B -8(5) . . . . ?
C6B C7B C8B C9B 160(3) . . . . ?
C7A C8A C9A O8A 174(3) . . . . ?
C7A C8A C9A O9A 5(4) . . . . ?
C7B C8B C9B O8B 170(4) . . . . ?
C7B C8B C9B O9B 11(5) . . . . ?
C8A N1A C4A C5A -11(4) . . . . ?
C8B N1B C4B C5B 14(4) . . . . ?

loop_
_twin_individual_id
_twin_individual_mass_fraction_refined
1 0.50(3)
2 0.50(3)

loop_
_smtbx_masks_void_nr
_smtbx_masks_void_average_x
_smtbx_masks_void_average_y
_smtbx_masks_void_average_z
_smtbx_masks_void_volume
_smtbx_masks_void_count_electrons
_smtbx_masks_void_content
1 0.133 -0.872 -0.016 19585.4 3029.5 '168 CH4O'
